data_4307175
loop_
_publ_author_name
'A. K. Ghosh'
'D. Ghoshal'
'E. Zangrando'
'J. Ribas'
'N. Ray Chaudhuri'

_publ_section_title
;
Syntheses, Crystal Structures, and Magnetic Properties of Metal-Organic
Hybrid Materials of Cu(II): Effect of a Long Chain Dicarboxylate
Backbone, and Counteranion in Their Structural Diversity
;
_journal_name_full 'Inorganic Chemistry'
_journal_page_first 3057
_journal_page_last 3071
_journal_paper_doi 10.1021/ic061720v
_journal_volume 46
_journal_year 2007
_chemical_formula_moiety 'C168 H128 Cu8 N24 O16 8+, 8(B F4 1-), 2(H2 O)'
_chemical_formula_sum 'C168 H132 B8 Cu8 F32 N24 O18'
_chemical_formula_weight 3977.78
_chemical_name_systematic
;
 tetra-(mu4-adipato,O,O',O'',O''')-dodeca(1,10phenanthroline)-
 -octacopper(II) octa(tetrafluoroborate) dihydrated
;
_space_group_IT_number 14
_symmetry_cell_setting monoclinic
_symmetry_space_group_name_Hall '-P 2yn'
_symmetry_space_group_name_H-M 'P 1 21/n 1'
_atom_sites_solution_hydrogens geom
_atom_sites_solution_primary direct
_atom_sites_solution_secondary difmap
_audit_creation_method SHELXL-97
_cell_angle_alpha 90.00
_cell_angle_beta 90.94(2)
_cell_angle_gamma 90.00
_cell_formula_units_Z 2
_cell_length_a 19.313(4)
_cell_length_b 12.849(4)
_cell_length_c 34.762(6)
_cell_measurement_temperature 293(2)
_cell_volume 8625(4)
_computing_cell_refinement 'Denzo (Otwinowski & Minor 1997)'
_computing_data_collection 'Nonius Xpress'
_computing_data_reduction 'Denzo and Scalepack (Otwinowski & Minor 1997)'
_computing_molecular_graphics 'Ortep3/windows (Farrugia,1997)'
_computing_publication_material 'Wingx 1.70.00 (Farrugia, 1999)'
_computing_structure_refinement 'SHELX97 (Sheldrick, 1998)'
_computing_structure_solution 'SHELX97 (Sheldrick, 1998)'
_diffrn_ambient_temperature 293(2)
_diffrn_measured_fraction_theta_full 0.977
_diffrn_measured_fraction_theta_max 0.977
_diffrn_measurement_device_type 'image plate dip1030'
_diffrn_measurement_method 'laser scanner'
_diffrn_radiation_monochromator graphite
_diffrn_radiation_source 'fine-focus sealed tube'
_diffrn_radiation_type MoK\a
_diffrn_radiation_wavelength 0.71073
_diffrn_reflns_av_R_equivalents 0.1147
_diffrn_reflns_av_sigmaI/netI 0.1191
_diffrn_reflns_limit_h_max 20
_diffrn_reflns_limit_h_min -20
_diffrn_reflns_limit_k_max 13
_diffrn_reflns_limit_k_min -13
_diffrn_reflns_limit_l_max 37
_diffrn_reflns_limit_l_min -37
_diffrn_reflns_number 58047
_diffrn_reflns_theta_full 22.46
_diffrn_reflns_theta_max 22.46
_diffrn_reflns_theta_min 1.90
_exptl_absorpt_coefficient_mu 1.072
_exptl_absorpt_correction_type none
_exptl_crystal_density_diffrn 1.532
_exptl_crystal_density_method 'not measured'
_exptl_crystal_F_000 4024
_refine_diff_density_max 0.882
_refine_diff_density_min -0.473
_refine_diff_density_rms 0.102
_refine_ls_extinction_method none
_refine_ls_goodness_of_fit_ref 0.901
_refine_ls_hydrogen_treatment constr
_refine_ls_matrix_type full
_refine_ls_number_parameters 794
_refine_ls_number_reflns 10972
_refine_ls_number_restraints 10
_refine_ls_restrained_S_all 0.925
_refine_ls_R_factor_all 0.1429
_refine_ls_R_factor_gt 0.0737
_refine_ls_shift/su_max 0.007
_refine_ls_shift/su_mean 0.000
_refine_ls_structure_factor_coef Fsqd
_refine_ls_weighting_details 'calc w=1/[\s^2^(Fo^2^)+(0.1559P)^2^] where P=(Fo^2^+2Fc^2^)/3'
_refine_ls_weighting_scheme calc
_refine_ls_wR_factor_gt 0.2000
_refine_ls_wR_factor_ref 0.2317
_reflns_number_gt 5155
_reflns_number_total 10972
_reflns_threshold_expression >2sigma(I)
_cod_data_source_file ic061720vsi20060911_023753_4.cif
_cod_data_source_block ind428complex4
_cod_original_sg_symbol_H-M 'P 21/n'
_cod_database_code 4307175

loop_
_symmetry_equiv_pos_as_xyz
'x, y, z'
'-x+1/2, y+1/2, -z+1/2'
'-x, -y, -z'
'x-1/2, -y-1/2, z-1/2'

loop_
_atom_site_label
_atom_site_type_symbol
_atom_site_fract_x
_atom_site_fract_y
_atom_site_fract_z
_atom_site_U_iso_or_equiv
_atom_site_adp_type
_atom_site_occupancy
_atom_site_symmetry_multiplicity
_atom_site_calc_flag
_atom_site_refinement_flags
_atom_site_disorder_assembly
_atom_site_disorder_group
Cu1 Cu 0.22575(7) 1.08920(11) 0.35263(3) 0.0755(4) Uani 1 1 d . . .
Cu2 Cu 0.02596(7) 1.18591(10) 0.40612(3) 0.0682(4) Uani 1 1 d . . .
Cu3 Cu 0.13752(7) 0.78626(10) 0.58682(3) 0.0655(4) Uani 1 1 d . . .
Cu4 Cu 0.35710(7) 0.88329(11) 0.58445(3) 0.0701(4) Uani 1 1 d . . .
N1 N 0.3330(4) 1.0367(8) 0.3460(2) 0.084(3) Uani 1 1 d . . .
N2 N 0.2176(5) 0.9350(7) 0.3645(2) 0.079(3) Uani 1 1 d . . .
N3 N 0.1912(4) 1.0785(7) 0.2972(2) 0.073(2) Uani 1 1 d . . .
N4 N 0.2192(5) 1.2412(7) 0.3412(2) 0.081(3) Uani 1 1 d . . .
N5 N 0.0116(4) 1.1571(6) 0.3497(2) 0.065(2) Uani 1 1 d . . .
N6 N 0.0296(5) 1.3316(7) 0.3864(3) 0.084(3) Uani 1 1 d . . .
N7 N 0.1651(4) 0.7970(6) 0.6428(2) 0.064(2) Uani 1 1 d . . .
N8 N 0.1616(5) 0.6370(7) 0.5961(2) 0.075(2) Uani 1 1 d . . .
N9 N 0.3620(4) 0.8896(7) 0.6431(2) 0.070(2) Uani 1 1 d . . .
N10 N 0.3707(5) 0.7327(8) 0.5944(2) 0.084(3) Uani 1 1 d . . .
N11 N 0.4627(4) 0.9353(7) 0.5688(2) 0.075(2) Uani 1 1 d . . .
N12 N 0.3416(4) 1.0358(7) 0.5769(2) 0.070(2) Uani 1 1 d . . .
C1 C 0.3898(7) 1.0840(10) 0.3351(3) 0.093(4) Uiso 1 1 d . . .
H1 H 0.3859 1.1515 0.3257 0.112 Uiso 1 1 calc R . .
C2 C 0.4543(8) 1.0400(12) 0.3367(4) 0.114(4) Uiso 1 1 d . . .
H2 H 0.4924 1.0764 0.3276 0.137 Uiso 1 1 calc R . .
C3 C 0.4620(7) 0.9473(11) 0.3508(4) 0.101(4) Uiso 1 1 d . . .
H3 H 0.5063 0.9191 0.3524 0.122 Uiso 1 1 calc R . .
C4 C 0.4071(7) 0.8889(11) 0.3636(4) 0.101(4) Uiso 1 1 d . . .
C5 C 0.3406(6) 0.9401(9) 0.3602(3) 0.075(3) Uiso 1 1 d . . .
C6 C 0.2806(6) 0.8836(9) 0.3695(3) 0.080(3) Uiso 1 1 d . . .
C7 C 0.2825(6) 0.7811(10) 0.3845(3) 0.089(3) Uiso 1 1 d . . .
C8 C 0.2223(7) 0.7347(11) 0.3931(4) 0.105(4) Uiso 1 1 d . . .
H8 H 0.2235 0.6673 0.4028 0.127 Uiso 1 1 calc R . .
C9 C 0.1609(7) 0.7811(10) 0.3884(3) 0.100(4) Uiso 1 1 d . . .
H9 H 0.1199 0.7475 0.3944 0.120 Uiso 1 1 calc R . .
C10 C 0.1613(7) 0.8850(10) 0.3737(3) 0.088(3) Uiso 1 1 d . . .
H10 H 0.1191 0.9190 0.3705 0.106 Uiso 1 1 calc R . .
C11 C 0.1787(6) 0.9946(11) 0.2776(3) 0.091(4) Uiso 1 1 d . . .
H11 H 0.1841 0.9301 0.2894 0.109 Uiso 1 1 calc R . .
C12 C 0.1568(7) 0.9995(12) 0.2381(4) 0.109(4) Uiso 1 1 d . . .
H12 H 0.1487 0.9385 0.2243 0.131 Uiso 1 1 calc R . .
C13 C 0.1480(7) 1.0907(11) 0.2214(4) 0.104(4) Uiso 1 1 d . . .
H13 H 0.1335 1.0935 0.1958 0.125 Uiso 1 1 calc R . .
C14 C 0.1603(6) 1.1836(10) 0.2415(3) 0.088(3) Uiso 1 1 d . . .
C15 C 0.1828(6) 1.1702(9) 0.2810(3) 0.078(3) Uiso 1 1 d . . .
C16 C 0.1959(5) 1.2578(8) 0.3034(3) 0.071(3) Uiso 1 1 d . . .
C17 C 0.1843(7) 1.3609(11) 0.2891(4) 0.101(4) Uiso 1 1 d . . .
C18 C 0.1982(7) 1.4398(13) 0.3139(4) 0.120(5) Uiso 1 1 d . . .
H18 H 0.1922 1.5079 0.3054 0.144 Uiso 1 1 calc R . .
C19 C 0.2204(7) 1.4237(12) 0.3505(4) 0.112(4) Uiso 1 1 d . . .
H19 H 0.2278 1.4794 0.3671 0.134 Uiso 1 1 calc R . .
C20 C 0.2320(7) 1.3228(11) 0.3627(4) 0.098(4) Uiso 1 1 d . . .
H20 H 0.2498 1.3124 0.3874 0.118 Uiso 1 1 calc R . .
C21 C 0.0054(6) 1.0648(10) 0.3320(3) 0.083(3) Uiso 1 1 d . . .
H21 H 0.0065 1.0043 0.3467 0.100 Uiso 1 1 calc R . .
C22 C -0.0028(6) 1.0571(11) 0.2916(4) 0.097(4) Uiso 1 1 d . . .
H22 H -0.0029 0.9929 0.2793 0.117 Uiso 1 1 calc R . .
C23 C -0.0105(7) 1.1455(11) 0.2719(4) 0.102(4) Uiso 1 1 d . . .
H23 H -0.0188 1.1413 0.2455 0.122 Uiso 1 1 calc R . .
C24 C -0.0067(6) 1.2419(10) 0.2884(4) 0.093(4) Uiso 1 1 d . . .
C25 C 0.0064(6) 1.2435(9) 0.3281(3) 0.078(3) Uiso 1 1 d . . .
C26 C 0.0147(6) 1.3377(9) 0.3481(3) 0.078(3) Uiso 1 1 d . . .
C27 C 0.0076(7) 1.4355(11) 0.3274(4) 0.105(4) Uiso 1 1 d . . .
C28 C 0.0192(8) 1.5209(14) 0.3517(5) 0.136(5) Uiso 1 1 d . . .
H28 H 0.0124 1.5866 0.3411 0.163 Uiso 1 1 calc R . .
C29 C 0.0387(9) 1.5172(16) 0.3879(6) 0.160(7) Uiso 1 1 d . . .
H29 H 0.0496 1.5777 0.4014 0.192 Uiso 1 1 calc R . .
C30 C 0.0428(7) 1.4184(12) 0.4061(4) 0.114(4) Uiso 1 1 d . . .
H30 H 0.0549 1.4143 0.4321 0.137 Uiso 1 1 calc R . .
C31 C 0.1678(5) 0.8785(9) 0.6654(3) 0.076(3) Uiso 1 1 d . . .
H31 H 0.1560 0.9437 0.6557 0.091 Uiso 1 1 calc R . .
C32 C 0.1888(6) 0.8683(10) 0.7048(3) 0.088(3) Uiso 1 1 d . . .
H32 H 0.1914 0.9270 0.7204 0.105 Uiso 1 1 calc R . .
C33 C 0.2044(6) 0.7763(10) 0.7191(3) 0.088(3) Uiso 1 1 d . . .
H33 H 0.2171 0.7705 0.7450 0.106 Uiso 1 1 calc R . .
C34 C 0.2021(6) 0.6886(9) 0.6964(3) 0.075(3) Uiso 1 1 d . . .
C35 C 0.1830(5) 0.7021(8) 0.6585(3) 0.065(3) Uiso 1 1 d . . .
C36 C 0.1795(6) 0.6188(9) 0.6333(3) 0.073(3) Uiso 1 1 d . . .
C37 C 0.1988(6) 0.5146(10) 0.6462(3) 0.090(3) Uiso 1 1 d . . .
C38 C 0.1975(7) 0.4341(11) 0.6187(4) 0.107(4) Uiso 1 1 d . . .
H38 H 0.2092 0.3664 0.6256 0.128 Uiso 1 1 calc R . .
C39 C 0.1785(6) 0.4580(10) 0.5812(4) 0.099(4) Uiso 1 1 d . . .
H39 H 0.1777 0.4059 0.5626 0.119 Uiso 1 1 calc R . .
C40 C 0.1605(6) 0.5596(10) 0.5712(4) 0.089(3) Uiso 1 1 d . . .
H40 H 0.1472 0.5734 0.5458 0.106 Uiso 1 1 calc R . .
C41 C 0.3573(6) 0.9683(10) 0.6665(3) 0.081(3) Uiso 1 1 d . . .
H41 H 0.3464 1.0332 0.6562 0.097 Uiso 1 1 calc R . .
C42 C 0.3678(6) 0.9600(10) 0.7072(3) 0.090(3) Uiso 1 1 d . . .
H42 H 0.3645 1.0177 0.7232 0.108 Uiso 1 1 calc R . .
C43 C 0.3832(6) 0.8622(10) 0.7217(4) 0.096(4) Uiso 1 1 d . . .
H43 H 0.3901 0.8533 0.7481 0.115 Uiso 1 1 calc R . .
C44 C 0.3882(6) 0.7801(10) 0.6979(3) 0.085(3) Uiso 1 1 d . . .
C45 C 0.3765(6) 0.7933(9) 0.6583(3) 0.072(3) Uiso 1 1 d . . .
C46 C 0.3802(6) 0.7096(9) 0.6322(3) 0.084(3) Uiso 1 1 d . . .
C47 C 0.3907(7) 0.6101(12) 0.6458(4) 0.112(4) Uiso 1 1 d . . .
C48 C 0.3894(9) 0.5257(15) 0.6185(5) 0.152(6) Uiso 1 1 d . . .
H48 H 0.3942 0.4565 0.6259 0.182 Uiso 1 1 calc R . .
C49 C 0.3806(9) 0.5555(15) 0.5802(5) 0.147(6) Uiso 1 1 d . . .
H49 H 0.3812 0.5046 0.5612 0.176 Uiso 1 1 calc R . .
C50 C 0.3710(7) 0.6564(12) 0.5697(4) 0.109(4) Uiso 1 1 d . . .
H50 H 0.3643 0.6717 0.5437 0.131 Uiso 1 1 calc R . .
C51 C 0.5224(6) 0.8852(10) 0.5663(3) 0.084(3) Uiso 1 1 d . . .
H51 H 0.5251 0.8163 0.5745 0.101 Uiso 1 1 calc R . .
C52 C 0.5821(7) 0.9332(11) 0.5516(4) 0.104(4) Uiso 1 1 d . . .
H52 H 0.6238 0.8972 0.5506 0.125 Uiso 1 1 calc R . .
C53 C 0.5776(7) 1.0327(10) 0.5390(4) 0.101(4) Uiso 1 1 d . . .
H53 H 0.6164 1.0646 0.5288 0.121 Uiso 1 1 calc R . .
C54 C 0.5146(6) 1.0892(10) 0.5412(3) 0.086(3) Uiso 1 1 d . . .
C55 C 0.4583(5) 1.0335(9) 0.5567(3) 0.070(3) Uiso 1 1 d . . .
C56 C 0.3952(6) 1.0889(9) 0.5606(3) 0.075(3) Uiso 1 1 d . . .
C57 C 0.3855(6) 1.1923(9) 0.5477(3) 0.078(3) Uiso 1 1 d . . .
C58 C 0.3237(6) 1.2388(10) 0.5531(3) 0.088(3) Uiso 1 1 d . . .
H58 H 0.3174 1.3072 0.5451 0.106 Uiso 1 1 calc R . .
C59 C 0.2711(7) 1.1888(10) 0.5699(3) 0.094(4) Uiso 1 1 d . . .
H59 H 0.2289 1.2220 0.5735 0.113 Uiso 1 1 calc R . .
C60 C 0.2809(6) 1.0872(9) 0.5816(3) 0.080(3) Uiso 1 1 d . . .
H60 H 0.2445 1.0525 0.5931 0.096 Uiso 1 1 calc R . .
C101 C 0.4078(8) 0.7877(11) 0.3789(4) 0.107(4) Uiso 1 1 d . . .
H101 H 0.4503 0.7546 0.3823 0.129 Uiso 1 1 calc R . .
C102 C 0.3532(7) 0.7388(11) 0.3883(4) 0.103(4) Uiso 1 1 d . . .
H102 H 0.3583 0.6721 0.3982 0.124 Uiso 1 1 calc R . .
C103 C 0.1506(8) 1.2866(13) 0.2291(5) 0.124(5) Uiso 1 1 d . . .
H103 H 0.1349 1.2974 0.2040 0.149 Uiso 1 1 calc R . .
C104 C 0.1623(7) 1.3678(13) 0.2505(4) 0.118(5) Uiso 1 1 d . . .
H104 H 0.1558 1.4335 0.2398 0.142 Uiso 1 1 calc R . .
C105 C -0.0129(8) 1.3445(13) 0.2701(5) 0.119(5) Uiso 1 1 d . . .
H105 H -0.0205 1.3480 0.2436 0.143 Uiso 1 1 calc R . .
C106 C -0.0083(8) 1.4270(13) 0.2886(5) 0.125(5) Uiso 1 1 d . . .
H106 H -0.0164 1.4886 0.2752 0.150 Uiso 1 1 calc R . .
C107 C 0.2216(6) 0.5859(10) 0.7093(4) 0.091(4) Uiso 1 1 d . . .
H107 H 0.2351 0.5761 0.7348 0.109 Uiso 1 1 calc R . .
C108 C 0.2206(7) 0.5031(11) 0.6851(4) 0.102(4) Uiso 1 1 d . . .
H108 H 0.2345 0.4381 0.6941 0.122 Uiso 1 1 calc R . .
C109 C 0.4007(7) 0.6774(11) 0.7106(4) 0.110(4) Uiso 1 1 d . . .
H109 H 0.4089 0.6654 0.7366 0.132 Uiso 1 1 calc R . .
C110 C 0.4013(9) 0.5992(15) 0.6869(5) 0.144(6) Uiso 1 1 d . . .
H110 H 0.4088 0.5329 0.6968 0.173 Uiso 1 1 calc R . .
C111 C 0.5071(7) 1.1884(11) 0.5290(4) 0.103(4) Uiso 1 1 d . . .
H111 H 0.5454 1.2220 0.5190 0.124 Uiso 1 1 calc R . .
C112 C 0.4478(7) 1.2402(11) 0.5306(3) 0.096(4) Uiso 1 1 d . . .
H112 H 0.4452 1.3075 0.5208 0.115 Uiso 1 1 calc R . .
O1 O 0.2421(4) 1.1114(6) 0.40837(19) 0.081(2) Uani 1 1 d . . .
O2 O 0.1308(4) 1.1346(6) 0.40421(19) 0.080(2) Uani 1 1 d . . .
O3 O 0.0232(4) 1.2383(6) 0.45826(19) 0.078(2) Uani 1 1 d . . .
O6 O 0.1170(4) 0.9326(6) 0.5857(2) 0.081(2) Uani 1 1 d . . .
O7 O 0.2338(4) 0.8307(6) 0.56121(19) 0.0717(19) Uani 1 1 d . . .
O8 O 0.3287(4) 0.8607(6) 0.52963(19) 0.077(2) Uani 1 1 d . . .
O4 O -0.0905(4) 1.2533(5) 0.46149(19) 0.0743(19) Uani 1 1 d . . .
O5 O 0.0008(4) 0.9534(6) 0.5782(2) 0.081(2) Uani 1 1 d . . .
C61 C 0.1851(7) 1.1249(8) 0.4244(3) 0.068(3) Uani 1 1 d . . .
C62 C 0.1815(6) 1.1236(9) 0.4670(3) 0.083(3) Uani 1 1 d . . .
H621 H 0.1334 1.1237 0.4745 0.100 Uiso 1 1 calc R . .
H622 H 0.2030 1.1862 0.4772 0.100 Uiso 1 1 calc R . .
C63 C 0.2173(8) 1.0295(10) 0.4843(3) 0.108(4) Uani 1 1 d . . .
H631 H 0.2620 1.0231 0.4722 0.129 Uiso 1 1 calc R . .
H632 H 0.2262 1.0444 0.5113 0.129 Uiso 1 1 calc R . .
C64 C 0.1847(7) 0.9312(11) 0.4822(4) 0.107(4) Uani 1 1 d . . .
H641 H 0.1660 0.9234 0.4562 0.129 Uiso 1 1 calc R . .
H642 H 0.1455 0.9328 0.4993 0.129 Uiso 1 1 calc R . .
C65 C 0.2266(6) 0.8323(10) 0.4916(3) 0.084(3) Uani 1 1 d . . .
H651 H 0.2606 0.8210 0.4718 0.101 Uiso 1 1 calc R . .
H652 H 0.1958 0.7727 0.4918 0.101 Uiso 1 1 calc R . .
C66 C 0.2641(7) 0.8415(8) 0.5312(3) 0.070(3) Uani 1 1 d . . .
C71 C -0.0300(7) 1.2631(8) 0.4749(3) 0.066(3) Uani 1 1 d . . .
C72 C -0.0249(6) 1.3142(8) 0.5142(3) 0.072(3) Uani 1 1 d . . .
H721 H -0.0686 1.3065 0.5272 0.086 Uiso 1 1 calc R . .
H722 H -0.0160 1.3880 0.5111 0.086 Uiso 1 1 calc R . .
C73 C 0.0336(6) 1.2651(7) 0.5388(3) 0.072(3) Uani 1 1 d . . .
H731 H 0.0387 1.3030 0.5628 0.087 Uiso 1 1 calc R . .
H732 H 0.0770 1.2698 0.5252 0.087 Uiso 1 1 calc R . .
C74 C 0.0169(5) 1.1495(7) 0.5473(3) 0.064(3) Uani 1 1 d . . .
H741 H -0.0248 1.1453 0.5624 0.077 Uiso 1 1 calc R . .
H742 H 0.0085 1.1128 0.5233 0.077 Uiso 1 1 calc R . .
C75 C 0.0749(5) 1.0990(8) 0.5687(3) 0.070(3) Uani 1 1 d . . .
H751 H 0.0826 1.1358 0.5927 0.084 Uiso 1 1 calc R . .
H752 H 0.1167 1.1055 0.5537 0.084 Uiso 1 1 calc R . .
C76 C 0.0628(7) 0.9848(8) 0.5773(3) 0.071(3) Uani 1 1 d . . .
B1 B 0.4069(7) 0.2799(10) 0.6720(4) 0.106(5) Uiso 1 1 d D . .
F1 F 0.4665(5) 0.3245(8) 0.6760(3) 0.166(4) Uani 1 1 d D . .
F2 F 0.3960(6) 0.2602(10) 0.6358(3) 0.212(5) Uani 1 1 d D . .
F3 F 0.4045(6) 0.1934(8) 0.6913(3) 0.204(5) Uani 1 1 d D . .
F4 F 0.3601(6) 0.3428(9) 0.6850(4) 0.220(5) Uani 1 1 d D . .
B2 B -0.1679(11) 0.8249(16) 0.3201(6) 0.109(5) Uiso 1 1 d . . .
F5 F -0.1692(8) 0.7386(11) 0.3019(4) 0.227(5) Uani 1 1 d . . .
F6 F -0.1782(7) 0.8278(9) 0.3551(3) 0.190(4) Uani 1 1 d . . .
F7 F -0.1136(6) 0.8832(10) 0.3089(4) 0.197(4) Uani 1 1 d . . .
F8 F -0.2217(9) 0.8721(15) 0.3023(5) 0.280(7) Uani 1 1 d . . .
B3 B 0.1102(9) 0.7147(13) 0.2604(4) 0.150(8) Uiso 1 1 d D . .
F9 F 0.1595(9) 0.7435(14) 0.2381(5) 0.161(8) Uani 0.61(2) 1 d PD . .
F10 F 0.1116(17) 0.6125(14) 0.2568(7) 0.249(12) Uani 0.61(2) 1 d PD . .
F11 F 0.0496(12) 0.753(3) 0.2589(9) 0.313(17) Uani 0.61(2) 1 d PD . .
F12 F 0.1344(12) 0.7206(19) 0.2960(5) 0.220(10) Uani 0.61(2) 1 d PD . .
F9A F 0.0601(16) 0.641(2) 0.2592(7) 0.172(13) Uiso 0.39(2) 1 d P . .
F10A F 0.0921(13) 0.7881(17) 0.2863(6) 0.133(10) Uiso 0.39(2) 1 d P . .
F11A F 0.1720(15) 0.677(3) 0.2664(11) 0.32(3) Uiso 0.39(2) 1 d P . .
F12A F 0.1072(17) 0.7646(19) 0.2251(7) 0.172(13) Uiso 0.39(2) 1 d P . .
B4 B 0.2692(14) 0.9711(17) 0.0290(6) 0.350 Uiso 1 1 d . . .
F13 F 0.2746(19) 0.8714(19) 0.0234(9) 0.58(2) Uani 1 1 d . . .
F14 F 0.2292(11) 1.0109(18) 0.0022(6) 0.348(10) Uani 1 1 d . . .
F15 F 0.3303(13) 1.014(2) 0.0288(7) 0.396(12) Uani 1 1 d . . .
F16 F 0.2380(11) 0.9899(19) 0.0616(6) 0.373(11) Uani 1 1 d . . .
O1W O 0.0096(6) 0.7923(9) 0.3472(3) 0.147(4) Uiso 1 1 d . . .

loop_
_atom_site_aniso_label
_atom_site_aniso_U_11
_atom_site_aniso_U_22
_atom_site_aniso_U_33
_atom_site_aniso_U_23
_atom_site_aniso_U_13
_atom_site_aniso_U_12
Cu1 0.0821(10) 0.0849(10) 0.0596(8) 0.0052(7) 0.0015(6) -0.0006(7)
Cu2 0.0803(9) 0.0662(9) 0.0582(7) 0.0045(6) 0.0024(6) -0.0016(7)
Cu3 0.0749(9) 0.0617(8) 0.0598(7) 0.0036(6) -0.0031(6) 0.0045(6)
Cu4 0.0742(9) 0.0763(9) 0.0598(7) 0.0033(6) -0.0022(6) 0.0026(7)
N1 0.063(6) 0.130(9) 0.059(5) -0.007(5) 0.001(4) -0.010(6)
N2 0.081(6) 0.088(7) 0.070(6) -0.003(5) 0.004(5) 0.000(5)
N3 0.082(6) 0.071(6) 0.067(5) -0.002(4) 0.005(5) -0.010(5)
N4 0.105(7) 0.062(6) 0.076(6) 0.003(5) 0.015(5) -0.009(5)
N5 0.073(6) 0.051(5) 0.070(5) 0.004(4) 0.006(4) 0.002(4)
N6 0.107(8) 0.060(6) 0.085(6) 0.001(5) 0.028(5) -0.010(5)
N7 0.067(5) 0.060(5) 0.064(5) -0.004(4) -0.003(4) -0.003(4)
N8 0.096(7) 0.065(6) 0.065(5) 0.001(4) -0.001(5) 0.008(5)
N9 0.057(5) 0.075(6) 0.078(5) -0.004(5) -0.003(4) 0.000(4)
N10 0.099(7) 0.089(7) 0.064(5) -0.006(5) -0.003(5) -0.008(6)
N11 0.073(6) 0.091(7) 0.061(5) -0.004(5) 0.001(4) 0.000(5)
N12 0.069(6) 0.074(6) 0.067(5) -0.005(4) -0.007(4) 0.003(5)
O1 0.064(5) 0.116(6) 0.063(4) 0.001(4) 0.000(4) 0.014(4)
O2 0.082(5) 0.097(6) 0.061(4) 0.005(4) 0.005(4) -0.003(4)
O3 0.079(5) 0.097(6) 0.058(4) -0.009(4) 0.005(4) -0.009(4)
O6 0.093(6) 0.067(5) 0.082(5) 0.003(4) -0.014(4) 0.008(4)
O7 0.071(5) 0.094(5) 0.050(4) 0.006(4) -0.002(4) -0.007(4)
O8 0.072(5) 0.097(6) 0.063(4) 0.000(4) 0.011(4) -0.002(4)
O4 0.073(5) 0.077(5) 0.073(4) -0.014(4) -0.010(4) 0.006(4)
O5 0.069(5) 0.070(5) 0.103(6) 0.026(4) 0.005(4) 0.001(4)
C61 0.076(8) 0.066(7) 0.062(7) 0.005(5) -0.004(7) 0.001(6)
C62 0.093(9) 0.080(8) 0.076(7) 0.011(6) -0.008(6) 0.005(7)
C63 0.163(13) 0.098(11) 0.062(7) 0.019(7) -0.005(8) -0.013(10)
C64 0.122(11) 0.120(12) 0.079(8) 0.015(8) -0.024(8) -0.011(10)
C65 0.092(9) 0.105(10) 0.056(6) 0.005(6) -0.009(6) -0.006(7)
C66 0.091(9) 0.072(7) 0.047(6) 0.004(5) 0.000(6) 0.012(6)
C71 0.080(9) 0.055(7) 0.065(7) 0.006(5) -0.001(7) -0.007(6)
C72 0.095(8) 0.057(6) 0.062(6) -0.002(5) -0.011(6) 0.006(6)
C73 0.104(9) 0.052(6) 0.061(6) 0.001(5) -0.006(6) -0.004(6)
C74 0.067(7) 0.065(7) 0.060(6) 0.007(5) -0.005(5) -0.004(5)
C75 0.082(8) 0.059(7) 0.068(6) 0.009(5) -0.006(6) 0.003(5)
C76 0.098(10) 0.062(7) 0.052(6) 0.012(5) -0.002(6) 0.001(7)
F1 0.171(7) 0.172(7) 0.155(6) -0.015(6) 0.009(6) -0.022(6)
F2 0.235(9) 0.245(9) 0.155(7) -0.031(7) -0.046(7) 0.000(7)
F3 0.227(9) 0.164(8) 0.218(8) 0.046(7) -0.033(7) 0.010(7)
F4 0.216(9) 0.196(9) 0.250(9) 0.014(7) 0.051(7) 0.025(7)
F5 0.291(10) 0.177(8) 0.216(9) -0.053(7) 0.056(8) -0.022(7)
F6 0.234(9) 0.211(8) 0.126(6) -0.016(6) 0.008(6) -0.043(7)
F7 0.168(7) 0.197(8) 0.228(8) -0.001(7) 0.046(7) -0.031(7)
F8 0.263(10) 0.286(11) 0.290(11) 0.021(9) -0.045(9) -0.008(9)
F9 0.139(11) 0.164(11) 0.181(11) -0.003(8) 0.017(8) -0.004(8)
F10 0.265(15) 0.235(14) 0.247(14) 0.004(9) -0.005(10) 0.002(10)
F11 0.294(19) 0.318(19) 0.328(19) 0.001(10) 0.000(10) 0.024(10)
F12 0.231(13) 0.225(13) 0.203(13) -0.029(9) -0.020(9) 0.010(9)
F13 0.59(3) 0.56(3) 0.58(3) -0.018(10) 0.006(10) 0.006(10)
F14 0.345(13) 0.379(13) 0.321(13) 0.045(9) -0.004(9) 0.016(9)
F15 0.391(14) 0.409(15) 0.389(14) 0.044(10) -0.013(10) -0.047(10)
F16 0.385(14) 0.382(14) 0.351(14) -0.011(10) 0.014(10) -0.002(10)

loop_
_atom_type_symbol
_atom_type_description
_atom_type_scat_dispersion_real
_atom_type_scat_dispersion_imag
_atom_type_scat_source
C C 0.0033 0.0016 'International Tables Vol C Tables 4.2.6.8 and 6.1.1.4'
H H 0.0000 0.0000 'International Tables Vol C Tables 4.2.6.8 and 6.1.1.4'
N N 0.0061 0.0033 'International Tables Vol C Tables 4.2.6.8 and 6.1.1.4'
O O 0.0106 0.0060 'International Tables Vol C Tables 4.2.6.8 and 6.1.1.4'
Cu Cu 0.3201 1.2651 'International Tables Vol C Tables 4.2.6.8 and 6.1.1.4'
B B 0.0013 0.0007 'International Tables Vol C Tables 4.2.6.8 and 6.1.1.4'
F F 0.0171 0.0103 'International Tables Vol C Tables 4.2.6.8 and 6.1.1.4'

loop_
_geom_angle_atom_site_label_1
_geom_angle_atom_site_label_2
_geom_angle_atom_site_label_3
_geom_angle
_geom_angle_site_symmetry_1
_geom_angle_site_symmetry_3
_geom_angle_publ_flag
O1 Cu1 N4 93.5(3) . . ?
O1 Cu1 N2 87.3(3) . . ?
N4 Cu1 N2 171.9(4) . . ?
O1 Cu1 N3 169.2(3) . . ?
N4 Cu1 N3 81.9(4) . . ?
N2 Cu1 N3 95.9(3) . . ?
O1 Cu1 N1 90.6(3) . . ?
N4 Cu1 N1 109.7(4) . . ?
N2 Cu1 N1 78.3(4) . . ?
N3 Cu1 N1 100.1(3) . . ?
O3 Cu2 O5 92.7(3) . 3_576 ?
O3 Cu2 N6 89.8(4) . . ?
O5 Cu2 N6 166.2(4) 3_576 . ?
O3 Cu2 N5 166.5(3) . . ?
O5 Cu2 N5 94.0(3) 3_576 . ?
N6 Cu2 N5 81.0(4) . . ?
O3 Cu2 O2 100.2(3) . . ?
O5 Cu2 O2 88.9(3) 3_576 . ?
N6 Cu2 O2 103.9(4) . . ?
N5 Cu2 O2 91.6(3) . . ?
O6 Cu3 O4 98.3(3) . 3_576 ?
O6 Cu3 N8 171.6(3) . . ?
O4 Cu3 N8 89.6(3) 3_576 . ?
O6 Cu3 N7 90.2(3) . . ?
O4 Cu3 N7 162.9(3) 3_576 . ?
N8 Cu3 N7 81.5(3) . . ?
O6 Cu3 O7 84.9(3) . . ?
O4 Cu3 O7 96.1(3) 3_576 . ?
N8 Cu3 O7 96.9(3) . . ?
N7 Cu3 O7 99.5(3) . . ?
N10 Cu4 O8 93.4(3) . . ?
N10 Cu4 N12 177.3(4) . . ?
O8 Cu4 N12 88.8(3) . . ?
N10 Cu4 N9 81.9(3) . . ?
O8 Cu4 N9 165.3(3) . . ?
N12 Cu4 N9 95.6(3) . . ?
N10 Cu4 N11 102.5(4) . . ?
O8 Cu4 N11 92.8(3) . . ?
N12 Cu4 N11 79.0(4) . . ?
N9 Cu4 N11 101.8(3) . . ?
C1 N1 C5 116.5(10) . . ?
C1 N1 Cu1 132.9(9) . . ?
C5 N1 Cu1 110.2(7) . . ?
C10 N2 C6 117.7(11) . . ?
C10 N2 Cu1 126.6(8) . . ?
C6 N2 Cu1 114.7(8) . . ?
C11 N3 C15 119.9(10) . . ?
C11 N3 Cu1 127.6(8) . . ?
C15 N3 Cu1 112.5(7) . . ?
C20 N4 C16 117.9(10) . . ?
C20 N4 Cu1 131.4(9) . . ?
C16 N4 Cu1 110.7(7) . . ?
C21 N5 C25 118.1(9) . . ?
C21 N5 Cu2 128.3(7) . . ?
C25 N5 Cu2 113.6(7) . . ?
C30 N6 C26 119.4(11) . . ?
C30 N6 Cu2 128.1(9) . . ?
C26 N6 Cu2 112.5(7) . . ?
C31 N7 C35 117.4(8) . . ?
C31 N7 Cu3 130.0(7) . . ?
C35 N7 Cu3 112.6(6) . . ?
C40 N8 C36 119.9(10) . . ?
C40 N8 Cu3 128.0(8) . . ?
C36 N8 Cu3 112.1(7) . . ?
C41 N9 C45 118.3(9) . . ?
C41 N9 Cu4 130.7(8) . . ?
C45 N9 Cu4 110.9(7) . . ?
C50 N10 C46 118.2(12) . . ?
C50 N10 Cu4 128.3(9) . . ?
C46 N10 Cu4 113.5(7) . . ?
C51 N11 C55 119.4(10) . . ?
C51 N11 Cu4 132.3(8) . . ?
C55 N11 Cu4 107.9(7) . . ?
C60 N12 C56 117.8(9) . . ?
C60 N12 Cu4 126.1(8) . . ?
C56 N12 Cu4 115.5(7) . . ?
N1 C1 C2 124.1(13) . . ?
C3 C2 C1 119.5(15) . . ?
C2 C3 C4 122.6(14) . . ?
C3 C4 C101 128.5(14) . . ?
C3 C4 C5 114.3(13) . . ?
C101 C4 C5 117.2(13) . . ?
N1 C5 C6 118.3(10) . . ?
N1 C5 C4 123.0(11) . . ?
C6 C5 C4 118.6(12) . . ?
N2 C6 C5 116.5(11) . . ?
N2 C6 C7 120.3(11) . . ?
C5 C6 C7 123.1(11) . . ?
C8 C7 C6 118.5(12) . . ?
C8 C7 C102 128.3(13) . . ?
C6 C7 C102 113.2(12) . . ?
C9 C8 C7 122.9(14) . . ?
C8 C9 C10 116.8(14) . . ?
N2 C10 C9 123.8(12) . . ?
N3 C11 C12 121.2(12) . . ?
C13 C12 C11 119.7(14) . . ?
C12 C13 C14 121.3(13) . . ?
C13 C14 C103 129.1(13) . . ?
C13 C14 C15 114.7(11) . . ?
C103 C14 C15 116.1(12) . . ?
N3 C15 C16 117.7(10) . . ?
N3 C15 C14 123.2(10) . . ?
C16 C15 C14 119.1(11) . . ?
C15 C16 N4 117.1(10) . . ?
C15 C16 C17 122.0(10) . . ?
N4 C16 C17 120.9(10) . . ?
C18 C17 C104 127.9(14) . . ?
C18 C17 C16 116.4(13) . . ?
C104 C17 C16 115.7(12) . . ?
C19 C18 C17 122.7(15) . . ?
C18 C19 C20 118.7(14) . . ?
N4 C20 C19 123.3(13) . . ?
N5 C21 C22 121.7(11) . . ?
C23 C22 C21 117.4(13) . . ?
C22 C23 C24 123.5(13) . . ?
C23 C24 C25 115.8(12) . . ?
C23 C24 C105 129.0(13) . . ?
C25 C24 C105 115.2(12) . . ?
N5 C25 C24 123.3(11) . . ?
N5 C25 C26 115.5(10) . . ?
C24 C25 C26 121.3(11) . . ?
N6 C26 C25 117.1(10) . . ?
N6 C26 C27 123.5(11) . . ?
C25 C26 C27 119.4(11) . . ?
C106 C27 C28 132.9(16) . . ?
C106 C27 C26 115.6(13) . . ?
C28 C27 C26 111.5(13) . . ?
C29 C28 C27 126.3(18) . . ?
C28 C29 C30 118.4(19) . . ?
N6 C30 C29 120.7(15) . . ?
N7 C31 C32 120.7(10) . . ?
C33 C32 C31 120.4(11) . . ?
C32 C33 C34 120.8(12) . . ?
C35 C34 C33 116.9(10) . . ?
C35 C34 C107 118.6(10) . . ?
C33 C34 C107 124.4(10) . . ?
C34 C35 N7 123.7(9) . . ?
C34 C35 C36 121.3(10) . . ?
N7 C35 C36 115.1(9) . . ?
N8 C36 C35 118.6(10) . . ?
N8 C36 C37 120.9(10) . . ?
C35 C36 C37 120.3(10) . . ?
C38 C37 C108 124.9(12) . . ?
C38 C37 C36 117.5(11) . . ?
C108 C37 C36 117.4(11) . . ?
C39 C38 C37 118.6(13) . . ?
C38 C39 C40 120.3(13) . . ?
N8 C40 C39 122.7(11) . . ?
N9 C41 C42 123.4(11) . . ?
C43 C42 C41 117.1(12) . . ?
C44 C43 C42 120.3(12) . . ?
C43 C44 C45 119.8(12) . . ?
C43 C44 C109 123.8(12) . . ?
C45 C44 C109 116.3(11) . . ?
N9 C45 C44 121.2(10) . . ?
N9 C45 C46 116.7(9) . . ?
C44 C45 C46 122.1(11) . . ?
N10 C46 C47 123.6(11) . . ?
N10 C46 C45 116.7(11) . . ?
C47 C46 C45 119.7(12) . . ?
C46 C47 C48 118.1(14) . . ?
C46 C47 C110 116.6(14) . . ?
C48 C47 C110 125.3(16) . . ?
C49 C48 C47 115.1(18) . . ?
C50 C49 C48 122.3(18) . . ?
N10 C50 C49 122.7(15) . . ?
N11 C51 C52 121.9(12) . . ?
C53 C52 C51 118.8(13) . . ?
C52 C53 C54 121.2(13) . . ?
C111 C54 C55 121.2(12) . . ?
C111 C54 C53 123.6(13) . . ?
C55 C54 C53 115.2(11) . . ?
N11 C55 C54 123.6(10) . . ?
N11 C55 C56 119.7(10) . . ?
C54 C55 C56 116.6(11) . . ?
N12 C56 C57 120.1(10) . . ?
N12 C56 C55 116.4(10) . . ?
C57 C56 C55 123.4(11) . . ?
C58 C57 C56 118.9(11) . . ?
C58 C57 C112 126.7(12) . . ?
C56 C57 C112 114.4(11) . . ?
C59 C58 C57 121.8(13) . . ?
C58 C59 C60 118.6(13) . . ?
N12 C60 C59 122.7(11) . . ?
C102 C101 C4 123.3(15) . . ?
C101 C102 C7 124.4(14) . . ?
C104 C103 C14 124.1(16) . . ?
C103 C104 C17 122.9(16) . . ?
C106 C105 C24 122.4(16) . . ?
C105 C106 C27 125.9(17) . . ?
C108 C107 C34 121.6(12) . . ?
C107 C108 C37 120.7(13) . . ?
C110 C109 C44 122.0(15) . . ?
C109 C110 C47 123.2(17) . . ?
C112 C111 C54 123.3(14) . . ?
C111 C112 C57 121.0(13) . . ?
C61 O1 Cu1 109.2(6) . . ?
C61 O2 Cu2 142.8(7) . . ?
C71 O3 Cu2 124.4(7) . . ?
C76 O6 Cu3 133.5(7) . . ?
C66 O7 Cu3 145.0(7) . . ?
C66 O8 Cu4 103.9(6) . . ?
C71 O4 Cu3 139.1(7) . 3_576 ?
C76 O5 Cu2 123.9(7) . 3_576 ?
O1 C61 O2 119.6(9) . . ?
O1 C61 C62 119.9(10) . . ?
O2 C61 C62 120.4(11) . . ?
C61 C62 C63 112.2(10) . . ?
C64 C63 C62 119.6(12) . . ?
C63 C64 C65 119.6(12) . . ?
C64 C65 C66 111.3(9) . . ?
O7 C66 O8 123.1(9) . . ?
O7 C66 C65 122.1(11) . . ?
O8 C66 C65 114.8(10) . . ?
O3 C71 O4 125.5(10) . . ?
O3 C71 C72 119.4(10) . . ?
O4 C71 C72 115.0(11) . . ?
C71 C72 C73 111.1(9) . . ?
C72 C73 C74 110.2(8) . . ?
C75 C74 C73 110.9(8) . . ?
C74 C75 C76 113.8(9) . . ?
O5 C76 O6 127.0(10) . . ?
O5 C76 C75 117.6(10) . . ?
O6 C76 C75 115.2(11) . . ?
F1 B1 F2 108.8(10) . . ?
F1 B1 F4 108.1(11) . . ?
F2 B1 F4 110.8(11) . . ?
F1 B1 F3 111.3(11) . . ?
F2 B1 F3 109.2(11) . . ?
F4 B1 F3 108.7(11) . . ?
F6 B2 F5 120.8(19) . . ?
F6 B2 F8 107.6(19) . . ?
F5 B2 F8 98.9(17) . . ?
F6 B2 F7 113.9(17) . . ?
F5 B2 F7 110.4(18) . . ?
F8 B2 F7 102.4(17) . . ?
F11 B3 F9 123.4(19) . . ?
F11 B3 F11A 173.1(19) . . ?
F9 B3 F11A 61.4(15) . . ?
F11 B3 F12 109.2(18) . . ?
F9 B3 F12 107.1(17) . . ?
F11A B3 F12 64.0(15) . . ?
F11 B3 F10 113.9(19) . . ?
F9 B3 F10 102.2(17) . . ?
F11A B3 F10 67.8(16) . . ?
F12 B3 F10 98.0(17) . . ?
F11 B3 F9A 67.3(16) . . ?
F9 B3 F9A 135.6(17) . . ?
F11A B3 F9A 113.3(13) . . ?
F12 B3 F9A 108.2(17) . . ?
F10 B3 F9A 46.9(14) . . ?
F11 B3 F10A 60.6(15) . . ?
F9 B3 F10A 113.6(16) . . ?
F11A B3 F10A 113.5(13) . . ?
F12 B3 F10A 55.0(12) . . ?
F10 B3 F10A 139.7(18) . . ?
F9A B3 F10A 108.4(12) . . ?
F11 B3 F12A 76.0(16) . . ?
F9 B3 F12A 49.9(12) . . ?
F11A B3 F12A 109.9(13) . . ?
F12 B3 F12A 144.5(18) . . ?
F10 B3 F12A 112.1(18) . . ?
F9A B3 F12A 106.0(12) . . ?
F10A B3 F12A 105.1(11) . . ?
F12A F9 B3 69.3(14) . . ?
F12A F9 F11A 127(2) . . ?
B3 F9 F11A 59.7(13) . . ?
F9A F10 B3 68.1(16) . . ?
F9A F10 F11A 122(2) . . ?
B3 F10 F11A 55.5(12) . . ?
B3 F11 F10A 62.9(13) . . ?
B3 F11 F9A 59.0(13) . . ?
F10A F11 F9A 104.2(19) . . ?
B3 F11 F12A 55.2(12) . . ?
F10A F11 F12A 93.8(18) . . ?
F9A F11 F12A 89.8(16) . . ?
F10A F12 B3 64.0(13) . . ?
F10A F12 F11A 116(2) . . ?
B3 F12 F11A 57.4(12) . . ?
F10 F9A B3 64.9(14) . . ?
F10 F9A F11 118(2) . . ?
B3 F9A F11 53.7(11) . . ?
F12 F10A F11 111(2) . . ?
F12 F10A B3 61.0(11) . . ?
F11 F10A B3 56.6(11) . . ?
B3 F11A F9 58.9(12) . . ?
B3 F11A F12 58.6(12) . . ?
F9 F11A F12 101(2) . . ?
B3 F11A F10 56.6(12) . . ?
F9 F11A F10 93(2) . . ?
F12 F11A F10 89(2) . . ?
F9 F12A B3 60.7(12) . . ?
F9 F12A F11 107.7(19) . . ?
B3 F12A F11 48.9(10) . . ?
F13 B4 F14 109.1(14) . . ?
F13 B4 F15 109.9(15) . . ?
F14 B4 F15 111.0(14) . . ?
F13 B4 F16 110.4(14) . . ?
F14 B4 F16 106(2) . . ?
F15 B4 F16 110.6(14) . . ?

loop_
_geom_bond_atom_site_label_1
_geom_bond_atom_site_label_2
_geom_bond_distance
_geom_bond_site_symmetry_2
_geom_bond_publ_flag
Cu1 O1 1.979(7) . ?
Cu1 N4 1.996(9) . ?
Cu1 N2 2.031(10) . ?
Cu1 N3 2.033(8) . ?
Cu1 N1 2.194(9) . ?
Cu2 O3 1.935(7) . ?
Cu2 O5 1.944(7) 3_576 ?
Cu2 N6 1.995(9) . ?
Cu2 N5 2.012(8) . ?
Cu2 O2 2.131(8) . ?
Cu3 O6 1.922(8) . ?
Cu3 O4 1.963(7) 3_576 ?
Cu3 N8 1.998(8) . ?
Cu3 N7 2.013(7) . ?
Cu3 O7 2.152(8) . ?
Cu4 N10 1.983(10) . ?
Cu4 O8 1.995(7) . ?
Cu4 N12 1.999(9) . ?
Cu4 N9 2.040(8) . ?
Cu4 N11 2.222(9) . ?
N1 C1 1.316(14) . ?
N1 C5 1.342(14) . ?
N2 C10 1.307(14) . ?
N2 C6 1.392(14) . ?
N3 C11 1.296(14) . ?
N3 C15 1.316(13) . ?
N4 C20 1.308(15) . ?
N4 C16 1.400(13) . ?
N5 C21 1.339(13) . ?
N5 C25 1.343(13) . ?
N6 C30 1.332(16) . ?
N6 C26 1.359(13) . ?
N7 C31 1.311(12) . ?
N7 C35 1.378(12) . ?
N8 C40 1.320(13) . ?
N8 C36 1.352(12) . ?
N9 C41 1.303(13) . ?
N9 C45 1.372(13) . ?
N10 C50 1.305(16) . ?
N10 C46 1.355(13) . ?
N11 C51 1.325(13) . ?
N11 C55 1.333(13) . ?
N12 C60 1.356(13) . ?
N12 C56 1.371(13) . ?
C1 C2 1.368(17) . ?
C2 C3 1.297(17) . ?
C3 C4 1.379(17) . ?
C4 C101 1.404(17) . ?
C4 C5 1.445(16) . ?
C5 C6 1.412(15) . ?
C6 C7 1.416(15) . ?
C7 C8 1.345(16) . ?
C7 C102 1.474(16) . ?
C8 C9 1.334(16) . ?
C9 C10 1.429(16) . ?
C11 C12 1.431(16) . ?
C12 C13 1.318(17) . ?
C13 C14 1.400(16) . ?
C14 C103 1.404(18) . ?
C14 C15 1.444(15) . ?
C15 C16 1.390(15) . ?
C16 C17 1.431(16) . ?
C17 C18 1.355(18) . ?
C17 C104 1.404(17) . ?
C18 C19 1.350(17) . ?
C19 C20 1.380(18) . ?
C21 C22 1.415(15) . ?
C22 C23 1.335(16) . ?
C23 C24 1.366(17) . ?
C24 C25 1.401(15) . ?
C24 C105 1.468(18) . ?
C25 C26 1.404(15) . ?
C26 C27 1.454(17) . ?
C27 C106 1.381(17) . ?
C27 C28 1.400(19) . ?
C28 C29 1.31(2) . ?
C29 C30 1.42(2) . ?
C31 C32 1.426(14) . ?
C32 C33 1.317(15) . ?
C33 C34 1.376(15) . ?
C34 C35 1.373(13) . ?
C34 C107 1.442(15) . ?
C35 C36 1.385(14) . ?
C36 C37 1.458(15) . ?
C37 C38 1.409(16) . ?
C37 C108 1.415(15) . ?
C38 C39 1.383(16) . ?
C39 C40 1.394(16) . ?
C41 C42 1.429(14) . ?
C42 C43 1.385(16) . ?
C43 C44 1.345(15) . ?
C44 C45 1.401(14) . ?
C44 C109 1.410(17) . ?
C45 C46 1.411(15) . ?
C46 C47 1.377(17) . ?
C47 C48 1.44(2) . ?
C47 C110 1.445(19) . ?
C48 C49 1.39(2) . ?
C49 C50 1.36(2) . ?
C51 C52 1.411(16) . ?
C52 C53 1.353(17) . ?
C53 C54 1.419(16) . ?
C54 C111 1.350(16) . ?
C54 C55 1.416(15) . ?
C55 C56 1.420(14) . ?
C56 C57 1.414(14) . ?
C57 C58 1.351(15) . ?
C57 C112 1.485(16) . ?
C58 C59 1.342(16) . ?
C59 C60 1.380(15) . ?
C101 C102 1.274(16) . ?
C103 C104 1.300(18) . ?
C105 C106 1.243(18) . ?
C107 C108 1.356(16) . ?
C109 C110 1.300(19) . ?
C111 C112 1.327(16) . ?
O1 C61 1.254(12) . ?
O2 C61 1.260(12) . ?
O3 C71 1.229(12) . ?
O6 C76 1.273(13) . ?
O7 C66 1.211(12) . ?
O8 C66 1.275(13) . ?
O4 C71 1.256(12) . ?
O4 Cu3 1.963(7) 3_576 ?
O5 C76 1.264(13) . ?
O5 Cu2 1.944(7) 3_576 ?
C61 C62 1.484(14) . ?
C62 C63 1.512(16) . ?
C63 C64 1.413(16) . ?
C64 C65 1.539(17) . ?
C65 C66 1.550(13) . ?
C71 C72 1.518(14) . ?
C72 C73 1.542(13) . ?
C73 C74 1.550(13) . ?
C74 C75 1.484(13) . ?
C75 C76 1.517(14) . ?
B1 F1 1.292(12) . ?
B1 F2 1.298(12) . ?
B1 F4 1.299(12) . ?
B1 F3 1.300(12) . ?
B2 F6 1.237(19) . ?
B2 F5 1.28(2) . ?
B2 F8 1.35(2) . ?
B2 F7 1.35(2) . ?
B3 F11 1.270(14) . ?
B3 F9 1.291(13) . ?
B3 F11A 1.30(2) . ?
B3 F12 1.319(14) . ?
B3 F10 1.320(14) . ?
B3 F9A 1.35(2) . ?
B3 F10A 1.355(19) . ?
B3 F12A 1.38(2) . ?
F9 F12A 1.13(3) . ?
F9 F11A 1.32(3) . ?
F10 F9A 1.06(3) . ?
F10 F11A 1.46(3) . ?
F11 F10A 1.33(3) . ?
F11 F9A 1.45(3) . ?
F11 F12A 1.64(3) . ?
F12 F10A 1.23(2) . ?
F12 F11A 1.39(3) . ?
B4 F13 1.301(17) . ?
B4 F14 1.303(17) . ?
B4 F15 1.303(16) . ?
B4 F16 1.314(17) . ?

loop_
_geom_torsion_atom_site_label_1
_geom_torsion_atom_site_label_2
_geom_torsion_atom_site_label_3
_geom_torsion_atom_site_label_4
_geom_torsion
_geom_torsion_site_symmetry_1
_geom_torsion_site_symmetry_2
_geom_torsion_site_symmetry_3
_geom_torsion_site_symmetry_4
_geom_torsion_publ_flag
O1 Cu1 N1 C1 -96.9(10) . . . . ?
N4 Cu1 N1 C1 -3.0(11) . . . . ?
N2 Cu1 N1 C1 176.0(10) . . . . ?
N3 Cu1 N1 C1 82.0(10) . . . . ?
O1 Cu1 N1 C5 75.0(7) . . . . ?
N4 Cu1 N1 C5 168.9(7) . . . . ?
N2 Cu1 N1 C5 -12.1(7) . . . . ?
N3 Cu1 N1 C5 -106.1(7) . . . . ?
O1 Cu1 N2 C10 88.6(9) . . . . ?
N4 Cu1 N2 C10 -7(3) . . . . ?
N3 Cu1 N2 C10 -81.1(9) . . . . ?
N1 Cu1 N2 C10 179.8(9) . . . . ?
O1 Cu1 N2 C6 -79.9(7) . . . . ?
N4 Cu1 N2 C6 -176(2) . . . . ?
N3 Cu1 N2 C6 110.4(7) . . . . ?
N1 Cu1 N2 C6 11.3(7) . . . . ?
O1 Cu1 N3 C11 -114.4(19) . . . . ?
N4 Cu1 N3 C11 -180.0(10) . . . . ?
N2 Cu1 N3 C11 -7.8(10) . . . . ?
N1 Cu1 N3 C11 71.3(10) . . . . ?
O1 Cu1 N3 C15 67(2) . . . . ?
N4 Cu1 N3 C15 1.1(8) . . . . ?
N2 Cu1 N3 C15 173.3(8) . . . . ?
N1 Cu1 N3 C15 -107.5(8) . . . . ?
O1 Cu1 N4 C20 9.0(11) . . . . ?
N2 Cu1 N4 C20 105(3) . . . . ?
N3 Cu1 N4 C20 179.1(12) . . . . ?
N1 Cu1 N4 C20 -83.0(11) . . . . ?
O1 Cu1 N4 C16 -170.3(7) . . . . ?
N2 Cu1 N4 C16 -75(3) . . . . ?
N3 Cu1 N4 C16 -0.1(7) . . . . ?
N1 Cu1 N4 C16 97.8(7) . . . . ?
O3 Cu2 N5 C21 -135.5(13) . . . . ?
O5 Cu2 N5 C21 -15.9(9) 3_576 . . . ?
N6 Cu2 N5 C21 177.0(9) . . . . ?
O2 Cu2 N5 C21 73.1(9) . . . . ?
O3 Cu2 N5 C25 43.0(18) . . . . ?
O5 Cu2 N5 C25 162.6(7) 3_576 . . . ?
N6 Cu2 N5 C25 -4.5(7) . . . . ?
O2 Cu2 N5 C25 -108.4(7) . . . . ?
O3 Cu2 N6 C30 14.1(11) . . . . ?
O5 Cu2 N6 C30 114.8(17) 3_576 . . . ?
N5 Cu2 N6 C30 -175.9(11) . . . . ?
O2 Cu2 N6 C30 -86.4(11) . . . . ?
O3 Cu2 N6 C26 -164.3(8) . . . . ?
O5 Cu2 N6 C26 -63.6(18) 3_576 . . . ?
N5 Cu2 N6 C26 5.8(8) . . . . ?
O2 Cu2 N6 C26 95.2(8) . . . . ?
O6 Cu3 N7 C31 -2.2(9) . . . . ?
O4 Cu3 N7 C31 -122.3(11) 3_576 . . . ?
N8 Cu3 N7 C31 178.4(10) . . . . ?
O7 Cu3 N7 C31 82.7(9) . . . . ?
O6 Cu3 N7 C35 177.4(7) . . . . ?
O4 Cu3 N7 C35 57.3(14) 3_576 . . . ?
N8 Cu3 N7 C35 -2.1(7) . . . . ?
O7 Cu3 N7 C35 -97.7(7) . . . . ?
O6 Cu3 N8 C40 178(2) . . . . ?
O4 Cu3 N8 C40 16.5(10) 3_576 . . . ?
N7 Cu3 N8 C40 -178.2(10) . . . . ?
O7 Cu3 N8 C40 -79.5(10) . . . . ?
O6 Cu3 N8 C36 -1(3) . . . . ?
O4 Cu3 N8 C36 -162.2(8) 3_576 . . . ?
N7 Cu3 N8 C36 3.1(7) . . . . ?
O7 Cu3 N8 C36 101.7(7) . . . . ?
N10 Cu4 N9 C41 -179.6(10) . . . . ?
O8 Cu4 N9 C41 -107.4(15) . . . . ?
N12 Cu4 N9 C41 -0.7(10) . . . . ?
N11 Cu4 N9 C41 79.2(10) . . . . ?
N10 Cu4 N9 C45 4.2(7) . . . . ?
O8 Cu4 N9 C45 76.4(15) . . . . ?
N12 Cu4 N9 C45 -176.9(7) . . . . ?
N11 Cu4 N9 C45 -97.0(7) . . . . ?
O8 Cu4 N10 C50 9.8(11) . . . . ?
N12 Cu4 N10 C50 152(7) . . . . ?
N9 Cu4 N10 C50 175.9(11) . . . . ?
N11 Cu4 N10 C50 -83.8(11) . . . . ?
O8 Cu4 N10 C46 -169.6(8) . . . . ?
N12 Cu4 N10 C46 -27(8) . . . . ?
N9 Cu4 N10 C46 -3.5(8) . . . . ?
N11 Cu4 N10 C46 96.8(8) . . . . ?
N10 Cu4 N11 C51 -0.5(10) . . . . ?
O8 Cu4 N11 C51 -94.6(9) . . . . ?
N12 Cu4 N11 C51 177.2(10) . . . . ?
N9 Cu4 N11 C51 83.7(9) . . . . ?
N10 Cu4 N11 C55 172.2(6) . . . . ?
O8 Cu4 N11 C55 78.1(7) . . . . ?
N12 Cu4 N11 C55 -10.1(6) . . . . ?
N9 Cu4 N11 C55 -103.6(7) . . . . ?
N10 Cu4 N12 C60 -54(8) . . . . ?
O8 Cu4 N12 C60 88.1(8) . . . . ?
N9 Cu4 N12 C60 -77.8(8) . . . . ?
N11 Cu4 N12 C60 -178.8(8) . . . . ?
N10 Cu4 N12 C56 135(7) . . . . ?
O8 Cu4 N12 C56 -82.6(7) . . . . ?
N9 Cu4 N12 C56 111.4(7) . . . . ?
N11 Cu4 N12 C56 10.4(7) . . . . ?
C5 N1 C1 C2 1.3(17) . . . . ?
Cu1 N1 C1 C2 172.8(9) . . . . ?
N1 C1 C2 C3 -2(2) . . . . ?
C1 C2 C3 C4 2(2) . . . . ?
C2 C3 C4 C101 178.8(14) . . . . ?
C2 C3 C4 C5 0(2) . . . . ?
C1 N1 C5 C6 -175.3(10) . . . . ?
Cu1 N1 C5 C6 11.3(12) . . . . ?
C1 N1 C5 C4 0.2(16) . . . . ?
Cu1 N1 C5 C4 -173.2(9) . . . . ?
C3 C4 C5 N1 -0.6(18) . . . . ?
C101 C4 C5 N1 -180.0(11) . . . . ?
C3 C4 C5 C6 174.9(11) . . . . ?
C101 C4 C5 C6 -4.5(17) . . . . ?
C10 N2 C6 C5 -178.7(10) . . . . ?
Cu1 N2 C6 C5 -9.2(12) . . . . ?
C10 N2 C6 C7 -0.6(16) . . . . ?
Cu1 N2 C6 C7 169.0(8) . . . . ?
N1 C5 C6 N2 -2.2(15) . . . . ?
C4 C5 C6 N2 -177.9(10) . . . . ?
N1 C5 C6 C7 179.7(10) . . . . ?
C4 C5 C6 C7 4.0(17) . . . . ?
N2 C6 C7 C8 0.8(17) . . . . ?
C5 C6 C7 C8 178.8(11) . . . . ?
N2 C6 C7 C102 -179.4(10) . . . . ?
C5 C6 C7 C102 -1.3(16) . . . . ?
C6 C7 C8 C9 0(2) . . . . ?
C102 C7 C8 C9 179.9(12) . . . . ?
C7 C8 C9 C10 0(2) . . . . ?
C6 N2 C10 C9 -0.2(17) . . . . ?
Cu1 N2 C10 C9 -168.3(9) . . . . ?
C8 C9 C10 N2 0.7(18) . . . . ?
C15 N3 C11 C12 1.0(17) . . . . ?
Cu1 N3 C11 C12 -177.8(9) . . . . ?
N3 C11 C12 C13 -1.0(19) . . . . ?
C11 C12 C13 C14 0(2) . . . . ?
C12 C13 C14 C103 -176.6(14) . . . . ?
C12 C13 C14 C15 0.1(19) . . . . ?
C11 N3 C15 C16 179.1(10) . . . . ?
Cu1 N3 C15 C16 -2.0(13) . . . . ?
C11 N3 C15 C14 -0.5(17) . . . . ?
Cu1 N3 C15 C14 178.5(9) . . . . ?
C13 C14 C15 N3 -0.1(17) . . . . ?
C103 C14 C15 N3 177.1(12) . . . . ?
C13 C14 C15 C16 -179.6(11) . . . . ?
C103 C14 C15 C16 -2.4(17) . . . . ?
N3 C15 C16 N4 2.0(16) . . . . ?
C14 C15 C16 N4 -178.5(10) . . . . ?
N3 C15 C16 C17 -176.2(11) . . . . ?
C14 C15 C16 C17 3.3(17) . . . . ?
C20 N4 C16 C15 179.7(11) . . . . ?
Cu1 N4 C16 C15 -0.9(12) . . . . ?
C20 N4 C16 C17 -2.0(16) . . . . ?
Cu1 N4 C16 C17 177.3(9) . . . . ?
C15 C16 C17 C18 179.2(12) . . . . ?
N4 C16 C17 C18 1.1(18) . . . . ?
C15 C16 C17 C104 -3.1(18) . . . . ?
N4 C16 C17 C104 178.8(11) . . . . ?
C104 C17 C18 C19 -178.7(14) . . . . ?
C16 C17 C18 C19 -1(2) . . . . ?
C17 C18 C19 C20 3(2) . . . . ?
C16 N4 C20 C19 3.3(19) . . . . ?
Cu1 N4 C20 C19 -175.9(10) . . . . ?
C18 C19 C20 N4 -4(2) . . . . ?
C25 N5 C21 C22 3.2(16) . . . . ?
Cu2 N5 C21 C22 -178.4(8) . . . . ?
N5 C21 C22 C23 -5.9(17) . . . . ?
C21 C22 C23 C24 4(2) . . . . ?
C22 C23 C24 C25 0.5(19) . . . . ?
C22 C23 C24 C105 178.8(13) . . . . ?
C21 N5 C25 C24 1.6(16) . . . . ?
Cu2 N5 C25 C24 -177.1(9) . . . . ?
C21 N5 C25 C26 -178.8(10) . . . . ?
Cu2 N5 C25 C26 2.5(12) . . . . ?
C23 C24 C25 N5 -3.4(18) . . . . ?
C105 C24 C25 N5 178.0(11) . . . . ?
C23 C24 C25 C26 177.0(11) . . . . ?
C105 C24 C25 C26 -1.6(17) . . . . ?
C30 N6 C26 C25 175.2(11) . . . . ?
Cu2 N6 C26 C25 -6.3(13) . . . . ?
C30 N6 C26 C27 -4.3(18) . . . . ?
Cu2 N6 C26 C27 174.2(9) . . . . ?
N5 C25 C26 N6 2.5(16) . . . . ?
C24 C25 C26 N6 -177.9(11) . . . . ?
N5 C25 C26 C27 -177.9(10) . . . . ?
C24 C25 C26 C27 1.7(18) . . . . ?
N6 C26 C27 C106 -179.4(12) . . . . ?
C25 C26 C27 C106 1.1(18) . . . . ?
N6 C26 C27 C28 1.0(18) . . . . ?
C25 C26 C27 C28 -178.5(12) . . . . ?
C106 C27 C28 C29 -175.0(17) . . . . ?
C26 C27 C28 C29 4(2) . . . . ?
C27 C28 C29 C30 -6(3) . . . . ?
C26 N6 C30 C29 3(2) . . . . ?
Cu2 N6 C30 C29 -175.7(11) . . . . ?
C28 C29 C30 N6 2(2) . . . . ?
C35 N7 C31 C32 0.1(15) . . . . ?
Cu3 N7 C31 C32 179.7(8) . . . . ?
N7 C31 C32 C33 -1.4(17) . . . . ?
C31 C32 C33 C34 1.2(18) . . . . ?
C32 C33 C34 C35 0.1(18) . . . . ?
C32 C33 C34 C107 176.8(11) . . . . ?
C33 C34 C35 N7 -1.4(16) . . . . ?
C107 C34 C35 N7 -178.3(10) . . . . ?
C33 C34 C35 C36 179.6(10) . . . . ?
C107 C34 C35 C36 2.7(16) . . . . ?
C31 N7 C35 C34 1.2(15) . . . . ?
Cu3 N7 C35 C34 -178.4(8) . . . . ?
C31 N7 C35 C36 -179.7(9) . . . . ?
Cu3 N7 C35 C36 0.7(11) . . . . ?
C40 N8 C36 C35 177.4(10) . . . . ?
Cu3 N8 C36 C35 -3.8(12) . . . . ?
C40 N8 C36 C37 0.9(16) . . . . ?
Cu3 N8 C36 C37 179.8(8) . . . . ?
C34 C35 C36 N8 -178.8(10) . . . . ?
N7 C35 C36 N8 2.1(15) . . . . ?
C34 C35 C36 C37 -2.3(17) . . . . ?
N7 C35 C36 C37 178.6(9) . . . . ?
N8 C36 C37 C38 -0.4(17) . . . . ?
C35 C36 C37 C38 -176.8(11) . . . . ?
N8 C36 C37 C108 176.5(11) . . . . ?
C35 C36 C37 C108 0.1(17) . . . . ?
C108 C37 C38 C39 -176.4(12) . . . . ?
C36 C37 C38 C39 0.2(18) . . . . ?
C37 C38 C39 C40 -0.5(19) . . . . ?
C36 N8 C40 C39 -1.2(18) . . . . ?
Cu3 N8 C40 C39 -179.9(9) . . . . ?
C38 C39 C40 N8 1.0(19) . . . . ?
C45 N9 C41 C42 1.4(16) . . . . ?
Cu4 N9 C41 C42 -174.5(8) . . . . ?
N9 C41 C42 C43 -0.6(17) . . . . ?
C41 C42 C43 C44 0.5(18) . . . . ?
C42 C43 C44 C45 -1.2(19) . . . . ?
C42 C43 C44 C109 -177.2(12) . . . . ?
C41 N9 C45 C44 -2.2(15) . . . . ?
Cu4 N9 C45 C44 174.6(8) . . . . ?
C41 N9 C45 C46 179.1(10) . . . . ?
Cu4 N9 C45 C46 -4.2(12) . . . . ?
C43 C44 C45 N9 2.1(17) . . . . ?
C109 C44 C45 N9 178.4(11) . . . . ?
C43 C44 C45 C46 -179.2(11) . . . . ?
C109 C44 C45 C46 -2.9(17) . . . . ?
C50 N10 C46 C47 0.6(19) . . . . ?
Cu4 N10 C46 C47 -180.0(10) . . . . ?
C50 N10 C46 C45 -177.2(11) . . . . ?
Cu4 N10 C46 C45 2.3(13) . . . . ?
N9 C45 C46 N10 1.4(16) . . . . ?
C44 C45 C46 N10 -177.3(10) . . . . ?
N9 C45 C46 C47 -176.4(11) . . . . ?
C44 C45 C46 C47 4.8(18) . . . . ?
N10 C46 C47 C48 -2(2) . . . . ?
C45 C46 C47 C48 175.8(13) . . . . ?
N10 C46 C47 C110 178.8(12) . . . . ?
C45 C46 C47 C110 -4(2) . . . . ?
C46 C47 C48 C49 3(2) . . . . ?
C110 C47 C48 C49 -178.0(15) . . . . ?
C47 C48 C49 C50 -3(3) . . . . ?
C46 N10 C50 C49 0(2) . . . . ?
Cu4 N10 C50 C49 -179.6(11) . . . . ?
C48 C49 C50 N10 1(3) . . . . ?
C55 N11 C51 C52 0.9(16) . . . . ?
Cu4 N11 C51 C52 173.0(8) . . . . ?
N11 C51 C52 C53 -1.3(18) . . . . ?
C51 C52 C53 C54 1.4(19) . . . . ?
C52 C53 C54 C111 -179.8(12) . . . . ?
C52 C53 C54 C55 -1.0(18) . . . . ?
C51 N11 C55 C54 -0.6(15) . . . . ?
Cu4 N11 C55 C54 -174.4(8) . . . . ?
C51 N11 C55 C56 -177.6(9) . . . . ?
Cu4 N11 C55 C56 8.6(11) . . . . ?
C111 C54 C55 N11 179.4(11) . . . . ?
C53 C54 C55 N11 0.6(16) . . . . ?
C111 C54 C55 C56 -3.5(16) . . . . ?
C53 C54 C55 C56 177.7(9) . . . . ?
C60 N12 C56 C57 -2.9(14) . . . . ?
Cu4 N12 C56 C57 168.7(8) . . . . ?
C60 N12 C56 C55 179.0(9) . . . . ?
Cu4 N12 C56 C55 -9.4(11) . . . . ?
N11 C55 C56 N12 -0.4(14) . . . . ?
C54 C55 C56 N12 -177.6(9) . . . . ?
N11 C55 C56 C57 -178.5(10) . . . . ?
C54 C55 C56 C57 4.3(15) . . . . ?
N12 C56 C57 C58 2.7(16) . . . . ?
C55 C56 C57 C58 -179.3(10) . . . . ?
N12 C56 C57 C112 -179.8(9) . . . . ?
C55 C56 C57 C112 -1.9(15) . . . . ?
C56 C57 C58 C59 -1.1(17) . . . . ?
C112 C57 C58 C59 -178.2(11) . . . . ?
C57 C58 C59 C60 -0.2(18) . . . . ?
C56 N12 C60 C59 1.5(15) . . . . ?
Cu4 N12 C60 C59 -169.1(8) . . . . ?
C58 C59 C60 N12 0.1(17) . . . . ?
C3 C4 C101 C102 -176.8(14) . . . . ?
C5 C4 C101 C102 3(2) . . . . ?
C4 C101 C102 C7 0(2) . . . . ?
C8 C7 C102 C101 179.0(14) . . . . ?
C6 C7 C102 C101 -0.8(19) . . . . ?
C13 C14 C103 C104 178.4(14) . . . . ?
C15 C14 C103 C104 2(2) . . . . ?
C14 C103 C104 C17 -2(3) . . . . ?
C18 C17 C104 C103 179.7(15) . . . . ?
C16 C17 C104 C103 2(2) . . . . ?
C23 C24 C105 C106 -179.9(15) . . . . ?
C25 C24 C105 C106 -2(2) . . . . ?
C24 C105 C106 C27 5(3) . . . . ?
C28 C27 C106 C105 175.0(17) . . . . ?
C26 C27 C106 C105 -5(2) . . . . ?
C35 C34 C107 C108 -0.8(18) . . . . ?
C33 C34 C107 C108 -177.5(12) . . . . ?
C34 C107 C108 C37 -1.5(19) . . . . ?
C38 C37 C108 C107 178.5(13) . . . . ?
C36 C37 C108 C107 1.8(18) . . . . ?
C43 C44 C109 C110 176.0(14) . . . . ?
C45 C44 C109 C110 0(2) . . . . ?
C44 C109 C110 C47 1(3) . . . . ?
C46 C47 C110 C109 1(2) . . . . ?
C48 C47 C110 C109 -178.7(16) . . . . ?
C55 C54 C111 C112 0(2) . . . . ?
C53 C54 C111 C112 178.9(12) . . . . ?
C54 C111 C112 C57 2(2) . . . . ?
C58 C57 C112 C111 175.6(12) . . . . ?
C56 C57 C112 C111 -1.6(16) . . . . ?
N4 Cu1 O1 C61 82.7(8) . . . . ?
N2 Cu1 O1 C61 -89.3(8) . . . . ?
N3 Cu1 O1 C61 18(2) . . . . ?
N1 Cu1 O1 C61 -167.6(8) . . . . ?
O3 Cu2 O2 C61 3.4(12) . . . . ?
O5 Cu2 O2 C61 -89.1(12) 3_576 . . . ?
N6 Cu2 O2 C61 95.8(12) . . . . ?
N5 Cu2 O2 C61 176.9(11) . . . . ?
O5 Cu2 O3 C71 -79.6(9) 3_576 . . . ?
N6 Cu2 O3 C71 86.9(9) . . . . ?
N5 Cu2 O3 C71 40.1(18) . . . . ?
O2 Cu2 O3 C71 -169.0(8) . . . . ?
O4 Cu3 O6 C76 42.9(10) 3_576 . . . ?
N8 Cu3 O6 C76 -118(2) . . . . ?
N7 Cu3 O6 C76 -122.2(9) . . . . ?
O7 Cu3 O6 C76 138.3(9) . . . . ?
O6 Cu3 O7 C66 -94.6(12) . . . . ?
O4 Cu3 O7 C66 3.3(13) 3_576 . . . ?
N8 Cu3 O7 C66 93.6(12) . . . . ?
N7 Cu3 O7 C66 176.1(12) . . . . ?
N10 Cu4 O8 C66 85.0(7) . . . . ?
N12 Cu4 O8 C66 -93.3(7) . . . . ?
N9 Cu4 O8 C66 14.2(17) . . . . ?
N11 Cu4 O8 C66 -172.3(7) . . . . ?
Cu1 O1 C61 O2 -8.1(12) . . . . ?
Cu1 O1 C61 C62 168.5(8) . . . . ?
Cu2 O2 C61 O1 -163.4(8) . . . . ?
Cu2 O2 C61 C62 19.9(17) . . . . ?
O1 C61 C62 C63 -49.6(15) . . . . ?
O2 C61 C62 C63 127.0(12) . . . . ?
C61 C62 C63 C64 -75.5(16) . . . . ?
C62 C63 C64 C65 166.8(11) . . . . ?
C63 C64 C65 C66 52.3(16) . . . . ?
Cu3 O7 C66 O8 -171.6(8) . . . . ?
Cu3 O7 C66 C65 8.1(19) . . . . ?
Cu4 O8 C66 O7 -6.5(12) . . . . ?
Cu4 O8 C66 C65 173.7(7) . . . . ?
C64 C65 C66 O7 77.2(14) . . . . ?
C64 C65 C66 O8 -103.0(12) . . . . ?
Cu2 O3 C71 O4 3.8(15) . . . . ?
Cu2 O3 C71 C72 -173.4(6) . . . . ?
Cu3 O4 C71 O3 -6.6(18) 3_576 . . . ?
Cu3 O4 C71 C72 170.7(7) 3_576 . . . ?
O3 C71 C72 C73 -38.9(13) . . . . ?
O4 C71 C72 C73 143.7(9) . . . . ?
C71 C72 C73 C74 -64.4(12) . . . . ?
C72 C73 C74 C75 176.0(9) . . . . ?
C73 C74 C75 C76 -178.9(8) . . . . ?
Cu2 O5 C76 O6 0.9(15) 3_576 . . . ?
Cu2 O5 C76 C75 -173.5(6) 3_576 . . . ?
Cu3 O6 C76 O5 23.3(16) . . . . ?
Cu3 O6 C76 C75 -162.1(7) . . . . ?
C74 C75 C76 O5 -23.5(14) . . . . ?
C74 C75 C76 O6 161.4(9) . . . . ?
F11 B3 F9 F12A -21(3) . . . . ?
F11A B3 F9 F12A 165(2) . . . . ?
F12 B3 F9 F12A -148.8(18) . . . . ?
F10 B3 F9 F12A 109(2) . . . . ?
F9A B3 F9 F12A 70(3) . . . . ?
F10A B3 F9 F12A -90.2(18) . . . . ?
F11 B3 F9 F11A 174(2) . . . . ?
F12 B3 F9 F11A 46(2) . . . . ?
F10 B3 F9 F11A -56(2) . . . . ?
F9A B3 F9 F11A -95(2) . . . . ?
F10A B3 F9 F11A 105.0(17) . . . . ?
F12A B3 F9 F11A -165(2) . . . . ?
F11 B3 F10 F9A -8(3) . . . . ?
F9 B3 F10 F9A -143(2) . . . . ?
F11A B3 F10 F9A 165(3) . . . . ?
F12 B3 F10 F9A 107(2) . . . . ?
F10A B3 F10 F9A 64(3) . . . . ?
F12A B3 F10 F9A -92(2) . . . . ?
F11 B3 F10 F11A -173(2) . . . . ?
F9 B3 F10 F11A 51.9(19) . . . . ?
F12 B3 F10 F11A -57.6(19) . . . . ?
F9A B3 F10 F11A -165(3) . . . . ?
F10A B3 F10 F11A -101(2) . . . . ?
F12A B3 F10 F11A 103.4(16) . . . . ?
F9 B3 F11 F10A -100(2) . . . . ?
F11A B3 F11 F10A 32(17) . . . . ?
F12 B3 F11 F10A 27(2) . . . . ?
F10 B3 F11 F10A 135(2) . . . . ?
F9A B3 F11 F10A 129.0(18) . . . . ?
F12A B3 F11 F10A -116.6(16) . . . . ?
F9 B3 F11 F9A 131(2) . . . . ?
F11A B3 F11 F9A -97(16) . . . . ?
F12 B3 F11 F9A -102.3(19) . . . . ?
F10 B3 F11 F9A 6(2) . . . . ?
F10A B3 F11 F9A -129.0(18) . . . . ?
F12A B3 F11 F9A 114.4(14) . . . . ?
F9 B3 F11 F12A 16(2) . . . . ?
F11A B3 F11 F12A 149(16) . . . . ?
F12 B3 F11 F12A 143.3(19) . . . . ?
F10 B3 F11 F12A -108(2) . . . . ?
F9A B3 F11 F12A -114.4(14) . . . . ?
F10A B3 F11 F12A 116.6(16) . . . . ?
F11 B3 F12 F10A -29(2) . . . . ?
F9 B3 F12 F10A 107.3(18) . . . . ?
F11A B3 F12 F10A 152(2) . . . . ?
F10 B3 F12 F10A -147.3(18) . . . . ?
F9A B3 F12 F10A -100.1(16) . . . . ?
F12A B3 F12 F10A 64(3) . . . . ?
F11 B3 F12 F11A 179(2) . . . . ?
F9 B3 F12 F11A -45(2) . . . . ?
F10 B3 F12 F11A 60(2) . . . . ?
F9A B3 F12 F11A 107.7(16) . . . . ?
F10A B3 F12 F11A -152(2) . . . . ?
F12A B3 F12 F11A -88(3) . . . . ?
F11A F10 F9A B3 15(3) . . . . ?
B3 F10 F9A F11 7(3) . . . . ?
F11A F10 F9A F11 22(5) . . . . ?
F11 B3 F9A F10 172(3) . . . . ?
F9 B3 F9A F10 57(3) . . . . ?
F11A B3 F9A F10 -15(3) . . . . ?
F12 B3 F9A F10 -84(2) . . . . ?
F10A B3 F9A F10 -142(2) . . . . ?
F12A B3 F9A F10 106(2) . . . . ?
F9 B3 F9A F11 -115(2) . . . . ?
F11A B3 F9A F11 173(2) . . . . ?
F12 B3 F9A F11 103.7(19) . . . . ?
F10 B3 F9A F11 -172(3) . . . . ?
F10A B3 F9A F11 45.5(17) . . . . ?
F12A B3 F9A F11 -66.8(18) . . . . ?
B3 F11 F9A F10 -8(3) . . . . ?
F10A F11 F9A F10 -53(4) . . . . ?
F12A F11 F9A F10 41(3) . . . . ?
F10A F11 F9A B3 -45.5(15) . . . . ?
F12A F11 F9A B3 48.4(11) . . . . ?
B3 F12 F10A F11 28(2) . . . . ?
F11A F12 F10A F11 53(3) . . . . ?
F11A F12 F10A B3 25.8(19) . . . . ?
B3 F11 F10A F12 -29(2) . . . . ?
F9A F11 F10A F12 14(3) . . . . ?
F12A F11 F10A F12 -76(2) . . . . ?
F9A F11 F10A B3 43.4(13) . . . . ?
F12A F11 F10A B3 -47.3(11) . . . . ?
F11 B3 F10A F12 149(3) . . . . ?
F9 B3 F10A F12 -95(2) . . . . ?
F11A B3 F10A F12 -27(2) . . . . ?
F10 B3 F10A F12 56(3) . . . . ?
F9A B3 F10A F12 100(2) . . . . ?
F12A B3 F10A F12 -147(2) . . . . ?
F9 B3 F10A F11 116(2) . . . . ?
F11A B3 F10A F11 -176(2) . . . . ?
F12 B3 F10A F11 -149(3) . . . . ?
F10 B3 F10A F11 -93(3) . . . . ?
F9A B3 F10A F11 -49(2) . . . . ?
F12A B3 F10A F11 64(2) . . . . ?
F11 B3 F11A F9 -136(16) . . . . ?
F12 B3 F11A F9 -130(2) . . . . ?
F10 B3 F11A F9 119(2) . . . . ?
F9A B3 F11A F9 131(2) . . . . ?
F10A B3 F11A F9 -105.1(19) . . . . ?
F12A B3 F11A F9 12(2) . . . . ?
F11 B3 F11A F12 -6(17) . . . . ?
F9 B3 F11A F12 130(2) . . . . ?
F10 B3 F11A F12 -112(2) . . . . ?
F9A B3 F11A F12 -100(2) . . . . ?
F10A B3 F11A F12 25(2) . . . . ?
F12A B3 F11A F12 142(2) . . . . ?
F11 B3 F11A F10 106(16) . . . . ?
F9 B3 F11A F10 -119(2) . . . . ?
F12 B3 F11A F10 112(2) . . . . ?
F9A B3 F11A F10 12(2) . . . . ?
F10A B3 F11A F10 136(2) . . . . ?
F12A B3 F11A F10 -107(2) . . . . ?
F12A F9 F11A B3 -18(3) . . . . ?
F12A F9 F11A F12 -60(4) . . . . ?
B3 F9 F11A F12 -42.1(18) . . . . ?
F12A F9 F11A F10 29(4) . . . . ?
B3 F9 F11A F10 47.1(15) . . . . ?
F10A F12 F11A B3 -28(2) . . . . ?
F10A F12 F11A F9 15(3) . . . . ?
B3 F12 F11A F9 42.2(17) . . . . ?
F10A F12 F11A F10 -79(3) . . . . ?
B3 F12 F11A F10 -51.0(14) . . . . ?
F9A F10 F11A B3 -16(3) . . . . ?
F9A F10 F11A F9 -65(4) . . . . ?
B3 F10 F11A F9 -48.7(16) . . . . ?
F9A F10 F11A F12 36(4) . . . . ?
B3 F10 F11A F12 52.6(14) . . . . ?
F11A F9 F12A B3 16(3) . . . . ?
B3 F9 F12A F11 14.0(19) . . . . ?
F11A F9 F12A F11 30(4) . . . . ?
F11 B3 F12A F9 162(2) . . . . ?
F11A B3 F12A F9 -14(2) . . . . ?
F12 B3 F12A F9 59(3) . . . . ?
F10 B3 F12A F9 -87(2) . . . . ?
F9A B3 F12A F9 -137(2) . . . . ?
F10A B3 F12A F9 108(2) . . . . ?
F9 B3 F12A F11 -162(2) . . . . ?
F11A B3 F12A F11 -176(2) . . . . ?
F12 B3 F12A F11 -103(3) . . . . ?
F10 B3 F12A F11 110(2) . . . . ?
F9A B3 F12A F11 61.0(17) . . . . ?
F10A B3 F12A F11 -53.7(17) . . . . ?
B3 F11 F12A F9 -16(2) . . . . ?
F10A F11 F12A F9 37(3) . . . . ?
F9A F11 F12A F9 -68(2) . . . . ?
F10A F11 F12A B3 52.9(13) . . . . ?
F9A F11 F12A B3 -51.3(12) . . . . ?
